data_4509362
loop_
_publ_author_name
'Imai, Yoshitane'
'Kinuta, Takafumi'
'Kamon, Kensaku'
'Tajima, Nobuo'
'Sato, Tomohiro'
'Kuroda, Reiko'
'Matsubara, Yoshio'

_publ_section_title
;
 Complexation Behavior of Binaphthol/Tetrafluoro-1,4-benzoquinone
 Charge-Transfer Complex
;
_journal_issue 5
_journal_name_full 'Crystal Growth &amp; Design'
_journal_page_first 2393
_journal_paper_doi 10.1021/cg801287p
_journal_volume 9
_journal_year 2009
_chemical_formula_sum 'C28 H18 F4 O4'
_chemical_formula_weight 494.42
_chemical_name_systematic
; 
 ? 
;
_space_group_IT_number 2
_symmetry_cell_setting triclinic
_symmetry_space_group_name_Hall '-P 1'
_symmetry_space_group_name_H-M 'P -1'
_atom_sites_solution_hydrogens geom
_atom_sites_solution_primary direct
_atom_sites_solution_secondary difmap
_audit_creation_method SHELXL-97
_cell_angle_alpha 98.1180(10)
_cell_angle_beta 98.9650(10)
_cell_angle_gamma 102.0640(10)
_cell_formula_units_Z 2
_cell_length_a 7.3749(6)
_cell_length_b 9.8402(7)
_cell_length_c 15.2730(12)
_cell_measurement_reflns_used 4158
_cell_measurement_temperature 115(2)
_cell_measurement_theta_max 27.90
_cell_measurement_theta_min 1.37
_cell_volume 1053.18(14)
_computing_cell_refinement 'Bruker SAINT'
_computing_data_collection 'Bruker SMART'
_computing_data_reduction 'Bruker SAINT'
_computing_structure_refinement 'SHELXL-97 (Sheldrick, 1997)'
_computing_structure_solution 'SHELXS-97 (Sheldrick, 1997)'
_diffrn_ambient_temperature 115(2)
_diffrn_measured_fraction_theta_full 0.934
_diffrn_measured_fraction_theta_max 0.934
_diffrn_measurement_device_type 'CCD area detector'
_diffrn_measurement_method '\w scans'
_diffrn_radiation_monochromator graphite
_diffrn_radiation_source 'fine-focus sealed tube'
_diffrn_radiation_type MoK\a
_diffrn_radiation_wavelength 0.71073
_diffrn_reflns_av_R_equivalents 0.0156
_diffrn_reflns_av_sigmaI/netI 0.0252
_diffrn_reflns_limit_h_max 9
_diffrn_reflns_limit_h_min -9
_diffrn_reflns_limit_k_max 12
_diffrn_reflns_limit_k_min -12
_diffrn_reflns_limit_l_max 20
_diffrn_reflns_limit_l_min -17
_diffrn_reflns_number 9365
_diffrn_reflns_theta_full 27.90
_diffrn_reflns_theta_max 27.90
_diffrn_reflns_theta_min 1.37
_exptl_absorpt_coefficient_mu 0.127
_exptl_absorpt_correction_T_max 0.9750
_exptl_absorpt_correction_T_min 0.9509
_exptl_absorpt_correction_type empirical
_exptl_absorpt_process_details 'Bruker SADABS'
_exptl_crystal_colour black
_exptl_crystal_density_diffrn 1.559
_exptl_crystal_density_method 'not measured'
_exptl_crystal_description prism
_exptl_crystal_F_000 508
_exptl_crystal_size_max 0.40
_exptl_crystal_size_mid 0.30
_exptl_crystal_size_min 0.20
_refine_diff_density_max 0.373
_refine_diff_density_min -0.240
_refine_diff_density_rms 0.055
_refine_ls_extinction_method none
_refine_ls_goodness_of_fit_ref 1.031
_refine_ls_hydrogen_treatment constr
_refine_ls_matrix_type full
_refine_ls_number_parameters 329
_refine_ls_number_reflns 4710
_refine_ls_number_restraints 0
_refine_ls_restrained_S_all 1.031
_refine_ls_R_factor_all 0.0457
_refine_ls_R_factor_gt 0.0406
_refine_ls_shift/su_max 0.020
_refine_ls_shift/su_mean 0.001
_refine_ls_structure_factor_coef Fsqd
_refine_ls_weighting_details 'calc w=1/[\s^2^(Fo^2^)+(0.0639P)^2^+0.4061P] where P=(Fo^2^+2Fc^2^)/3'
_refine_ls_weighting_scheme calc
_refine_ls_wR_factor_gt 0.1108
_refine_ls_wR_factor_ref 0.1147
_reflns_number_gt 4158
_reflns_number_total 4710
_reflns_threshold_expression >2sigma(I)
_cod_data_source_file cg801287psup1.cif
_cod_data_source_block imai810_1
_cod_depositor_comments
;
The following automatic conversions were performed:

'_symmetry_cell_setting' value 'Triclinic' changed to 'triclinic'
according to /home/saulius/struct/CIF-dictionaries/cif_core.dic
dictionary named 'cif_core.dic' version 2.4.2 from 2011-04-26.

Automatic conversion script
Id: cif_fix_values 1891 2012-01-12 08:04:46Z andrius 
;
_cod_original_sg_symbol_H-M P-1
_cod_database_code 4509362

loop_
_symmetry_equiv_pos_as_xyz
'x, y, z'
'-x, -y, -z'

loop_
_atom_site_label
_atom_site_type_symbol
_atom_site_fract_x
_atom_site_fract_y
_atom_site_fract_z
_atom_site_U_iso_or_equiv
_atom_site_adp_type
_atom_site_occupancy
_atom_site_symmetry_multiplicity
_atom_site_calc_flag
_atom_site_refinement_flags
C1 C 0.11236(18) 0.26600(13) 0.71980(8) 0.0140(3) Uani 1 1 d .
C2 C 0.14513(19) 0.14804(13) 0.66938(9) 0.0159(3) Uani 1 1 d .
C3 C 0.26154(19) 0.16156(14) 0.60406(9) 0.0176(3) Uani 1 1 d .
H3 H 0.2796 0.0793 0.5691 0.021 Uiso 1 1 calc R
C4 C 0.34758(19) 0.29135(14) 0.59107(9) 0.0165(3) Uani 1 1 d .
H4 H 0.4262 0.2987 0.5474 0.020 Uiso 1 1 calc R
C5 C 0.40772(18) 0.55283(14) 0.62823(9) 0.0161(3) Uani 1 1 d .
H5 H 0.4870 0.5609 0.5849 0.019 Uiso 1 1 calc R
C6 C 0.38002(19) 0.67370(13) 0.67563(9) 0.0164(3) Uani 1 1 d .
C7 C 0.26374(19) 0.65906(14) 0.74115(9) 0.0172(3) Uani 1 1 d .
H7 H 0.2440 0.7414 0.7752 0.021 Uiso 1 1 calc R
C8 C 0.17951(18) 0.52928(13) 0.75638(9) 0.0153(3) Uani 1 1 d .
H8 H 0.1033 0.5234 0.8011 0.018 Uiso 1 1 calc R
C9 C 0.20361(18) 0.40289(13) 0.70668(8) 0.0135(3) Uani 1 1 d .
C10 C 0.32199(18) 0.41637(13) 0.64176(8) 0.0146(3) Uani 1 1 d .
O2 O 0.07093(15) 0.01364(10) 0.67761(7) 0.0216(2) Uani 1 1 d .
H2 H 0.0151 0.0143 0.7216 0.032 Uiso 1 1 calc R
C6M C 0.4712(2) 0.81887(14) 0.66176(10) 0.0225(3) Uani 1 1 d .
H6M1 H 0.5410 0.8105 0.6124 0.034 Uiso 1 1 calc R
H6M2 H 0.5585 0.8704 0.7172 0.034 Uiso 1 1 calc R
H6M3 H 0.3735 0.8702 0.6466 0.034 Uiso 1 1 calc R
C11 C -0.02073(18) 0.25024(13) 0.78424(9) 0.0139(3) Uani 1 1 d .
C12 C -0.21254(19) 0.19512(13) 0.75206(9) 0.0152(3) Uani 1 1 d .
C13 C -0.34269(18) 0.18476(13) 0.81149(9) 0.0163(3) Uani 1 1 d .
H13 H -0.4736 0.1470 0.7881 0.020 Uiso 1 1 calc R
C14 C -0.28104(19) 0.22860(13) 0.90184(9) 0.0160(3) Uani 1 1 d .
H14 H -0.3700 0.2234 0.9408 0.019 Uiso 1 1 calc R
C15 C -0.01870(19) 0.32091(13) 1.03298(9) 0.0159(3) Uani 1 1 d .
H15 H -0.1073 0.3155 1.0721 0.019 Uiso 1 1 calc R
C16 C 0.17041(19) 0.36631(13) 1.06947(9) 0.0163(3) Uani 1 1 d .
C17 C 0.29972(19) 0.37525(13) 1.00948(9) 0.0164(3) Uani 1 1 d .
H17 H 0.4312 0.4061 1.0336 0.020 Uiso 1 1 calc R
C18 C 0.24060(18) 0.34083(13) 0.91810(9) 0.0155(3) Uani 1 1 d .
H18 H 0.3311 0.3496 0.8800 0.019 Uiso 1 1 calc R
C19 C 0.04513(18) 0.29197(13) 0.87929(9) 0.0137(3) Uani 1 1 d .
C20 C -0.08581(18) 0.28194(13) 0.93883(9) 0.0144(3) Uani 1 1 d .
O12 O -0.29050(13) 0.14711(10) 0.66412(6) 0.0184(2) Uani 1 1 d .
H12 H -0.2120 0.1749 0.6323 0.028 Uiso 1 1 calc R
C16M C 0.2456(2) 0.40650(15) 1.16920(9) 0.0207(3) Uani 1 1 d .
H16A H 0.2591 0.5080 1.1883 0.031 Uiso 1 1 calc R
H16B H 0.3691 0.3840 1.1830 0.031 Uiso 1 1 calc R
H16C H 0.1577 0.3537 1.2013 0.031 Uiso 1 1 calc R
C21 C -0.06911(18) 0.35389(13) 0.50951(8) 0.0155(3) Uani 1 1 d .
C22 C -0.10796(18) 0.47488(14) 0.56672(9) 0.0155(3) Uani 1 1 d .
C23 C -0.04605(18) 0.60832(13) 0.55820(9) 0.0158(3) Uani 1 1 d .
O21 O -0.12838(14) 0.23254(9) 0.51776(6) 0.0188(2) Uani 1 1 d .
F22 F -0.21358(11) 0.44100(8) 0.62714(5) 0.01939(18) Uani 1 1 d .
F23 F -0.08575(12) 0.71444(8) 0.60945(5) 0.02136(19) Uani 1 1 d .
C31 C -0.06302(19) -0.03787(13) 0.90292(9) 0.0164(3) Uani 1 1 d .
C32 C 0.13842(19) 0.01320(13) 0.94554(9) 0.0171(3) Uani 1 1 d .
C33 C 0.19665(18) 0.04940(13) 1.03412(9) 0.0166(3) Uani 1 1 d .
O31 O -0.11563(14) -0.06738(10) 0.82177(6) 0.0204(2) Uani 1 1 d .
F32 F 0.25914(12) 0.01846(9) 0.88885(5) 0.02255(19) Uani 1 1 d .
F33 F 0.37849(11) 0.09586(8) 1.07159(6) 0.02182(19) Uani 1 1 d .

loop_
_atom_site_aniso_label
_atom_site_aniso_U_11
_atom_site_aniso_U_22
_atom_site_aniso_U_33
_atom_site_aniso_U_23
_atom_site_aniso_U_13
_atom_site_aniso_U_12
C1 0.0128(6) 0.0157(6) 0.0130(6) 0.0038(5) 0.0003(5) 0.0029(5)
C2 0.0173(6) 0.0143(6) 0.0160(6) 0.0048(5) 0.0012(5) 0.0033(5)
C3 0.0207(7) 0.0175(6) 0.0158(6) 0.0022(5) 0.0037(5) 0.0077(5)
C4 0.0157(6) 0.0205(6) 0.0148(6) 0.0044(5) 0.0041(5) 0.0057(5)
C5 0.0133(6) 0.0199(6) 0.0144(6) 0.0055(5) 0.0008(5) 0.0017(5)
C6 0.0151(6) 0.0160(6) 0.0159(6) 0.0051(5) -0.0020(5) 0.0006(5)
C7 0.0190(7) 0.0152(6) 0.0156(6) 0.0013(5) 0.0003(5) 0.0036(5)
C8 0.0148(6) 0.0177(6) 0.0130(6) 0.0037(5) 0.0012(5) 0.0033(5)
C9 0.0122(6) 0.0159(6) 0.0113(6) 0.0032(4) -0.0010(5) 0.0027(5)
C10 0.0134(6) 0.0167(6) 0.0133(6) 0.0041(5) 0.0002(5) 0.0035(5)
O2 0.0304(6) 0.0131(4) 0.0228(5) 0.0038(4) 0.0111(4) 0.0035(4)
C6M 0.0243(7) 0.0171(6) 0.0233(7) 0.0063(5) 0.0017(6) -0.0009(5)
C11 0.0153(6) 0.0118(6) 0.0154(6) 0.0045(4) 0.0034(5) 0.0031(5)
C12 0.0174(6) 0.0127(6) 0.0155(6) 0.0048(5) 0.0013(5) 0.0032(5)
C13 0.0122(6) 0.0161(6) 0.0200(7) 0.0058(5) 0.0012(5) 0.0013(5)
C14 0.0151(6) 0.0156(6) 0.0196(6) 0.0063(5) 0.0062(5) 0.0044(5)
C15 0.0192(7) 0.0143(6) 0.0157(6) 0.0038(5) 0.0059(5) 0.0049(5)
C16 0.0223(7) 0.0118(6) 0.0151(6) 0.0030(5) 0.0028(5) 0.0047(5)
C17 0.0147(6) 0.0144(6) 0.0183(6) 0.0048(5) 0.0005(5) 0.0005(5)
C18 0.0156(6) 0.0141(6) 0.0174(6) 0.0054(5) 0.0042(5) 0.0022(5)
C19 0.0148(6) 0.0110(5) 0.0158(6) 0.0041(4) 0.0024(5) 0.0031(5)
C20 0.0163(6) 0.0121(5) 0.0158(6) 0.0042(4) 0.0034(5) 0.0041(5)
O12 0.0170(5) 0.0213(5) 0.0142(5) 0.0043(4) 0.0007(4) -0.0007(4)
C16M 0.0220(7) 0.0217(7) 0.0168(7) 0.0026(5) 0.0015(5) 0.0039(5)
C21 0.0140(6) 0.0169(6) 0.0139(6) 0.0039(5) -0.0015(5) 0.0024(5)
C22 0.0134(6) 0.0204(6) 0.0127(6) 0.0046(5) 0.0019(5) 0.0032(5)
C23 0.0163(6) 0.0168(6) 0.0136(6) 0.0014(5) 0.0008(5) 0.0050(5)
O21 0.0204(5) 0.0158(5) 0.0180(5) 0.0038(4) 0.0003(4) 0.0012(4)
F22 0.0183(4) 0.0223(4) 0.0186(4) 0.0063(3) 0.0069(3) 0.0029(3)
F23 0.0270(5) 0.0178(4) 0.0202(4) 0.0010(3) 0.0065(3) 0.0075(3)
C31 0.0196(7) 0.0116(6) 0.0179(6) 0.0047(5) 0.0028(5) 0.0027(5)
C32 0.0179(7) 0.0153(6) 0.0202(7) 0.0065(5) 0.0075(5) 0.0034(5)
C33 0.0122(6) 0.0145(6) 0.0230(7) 0.0066(5) 0.0019(5) 0.0018(5)
O31 0.0260(5) 0.0173(5) 0.0165(5) 0.0047(4) 0.0021(4) 0.0022(4)
F32 0.0210(4) 0.0256(4) 0.0233(4) 0.0065(3) 0.0107(3) 0.0043(3)
F33 0.0140(4) 0.0232(4) 0.0258(4) 0.0075(3) -0.0009(3) 0.0005(3)

loop_
_atom_type_symbol
_atom_type_description
_atom_type_scat_dispersion_real
_atom_type_scat_dispersion_imag
_atom_type_scat_source
C C 0.0033 0.0016 'International Tables Vol C Tables 4.2.6.8 and 6.1.1.4'
H H 0.0000 0.0000 'International Tables Vol C Tables 4.2.6.8 and 6.1.1.4'
O O 0.0106 0.0060 'International Tables Vol C Tables 4.2.6.8 and 6.1.1.4'
F F 0.0171 0.0103 'International Tables Vol C Tables 4.2.6.8 and 6.1.1.4'

loop_
_geom_angle_atom_site_label_1
_geom_angle_atom_site_label_2
_geom_angle_atom_site_label_3
_geom_angle
_geom_angle_site_symmetry_1
_geom_angle_site_symmetry_3
C2 C1 C9 118.60(12) . .
C2 C1 C11 120.62(11) . .
C9 C1 C11 120.75(11) . .
O2 C2 C1 123.92(12) . .
O2 C2 C3 114.97(11) . .
C1 C2 C3 121.11(12) . .
C4 C3 C2 120.43(12) . .
C3 C4 C10 121.09(12) . .
C6 C5 C10 122.23(12) . .
C5 C6 C7 117.86(12) . .
C5 C6 C6M 122.45(12) . .
C7 C6 C6M 119.67(12) . .
C8 C7 C6 121.55(12) . .
C7 C8 C9 121.35(12) . .
C10 C9 C8 117.56(11) . .
C10 C9 C1 120.23(11) . .
C8 C9 C1 122.20(12) . .
C5 C10 C9 119.42(11) . .
C5 C10 C4 122.05(12) . .
C9 C10 C4 118.52(11) . .
C12 C11 C19 118.65(12) . .
C12 C11 C1 120.03(11) . .
C19 C11 C1 121.32(11) . .
O12 C12 C11 124.05(12) . .
O12 C12 C13 114.83(11) . .
C11 C12 C13 121.12(12) . .
C14 C13 C12 120.34(12) . .
C13 C14 C20 120.99(12) . .
C16 C15 C20 121.99(12) . .
C15 C16 C17 117.88(12) . .
C15 C16 C16M 123.09(12) . .
C17 C16 C16M 119.03(12) . .
C18 C17 C16 121.96(12) . .
C17 C18 C19 120.81(12) . .
C18 C19 C20 117.72(11) . .
C18 C19 C11 122.15(12) . .
C20 C19 C11 120.11(12) . .
C15 C20 C14 121.62(12) . .
C15 C20 C19 119.63(12) . .
C14 C20 C19 118.73(12) . .
O21 C21 C23 122.68(12) . 2_566
O21 C21 C22 122.21(12) . .
C23 C21 C22 115.11(11) 2_566 .
C23 C22 F22 121.59(11) . .
C23 C22 C21 123.17(12) . .
F22 C22 C21 115.23(11) . .
F23 C23 C22 121.82(12) . .
F23 C23 C21 116.45(11) . 2_566
C22 C23 C21 121.72(11) . 2_566
O31 C31 C32 122.32(12) . .
O31 C31 C33 122.26(12) . 2_557
C32 C31 C33 115.42(11) . 2_557
C33 C32 F32 121.99(12) . .
C33 C32 C31 122.65(12) . .
F32 C32 C31 115.34(11) . .
C32 C33 F33 122.03(12) . .
C32 C33 C31 121.91(12) . 2_557
F33 C33 C31 116.05(11) . 2_557

loop_
_geom_bond_atom_site_label_1
_geom_bond_atom_site_label_2
_geom_bond_distance
_geom_bond_site_symmetry_2
C1 C2 1.3862(17) .
C1 C9 1.4307(17) .
C1 C11 1.4954(17) .
C2 O2 1.3529(15) .
C2 C3 1.4166(18) .
C3 C4 1.3584(19) .
C4 C10 1.4219(17) .
C5 C6 1.3729(18) .
C5 C10 1.4177(18) .
C6 C7 1.4193(18) .
C6 C6M 1.5053(18) .
C7 C8 1.3667(18) .
C8 C9 1.4222(17) .
C9 C10 1.4217(17) .
C11 C12 1.3871(18) .
C11 C19 1.4285(18) .
C12 O12 1.3506(16) .
C12 C13 1.4185(18) .
C13 C14 1.3607(19) .
C14 C20 1.4193(19) .
C15 C16 1.3720(19) .
C15 C20 1.4152(18) .
C16 C17 1.4201(18) .
C16 C16M 1.5031(18) .
C17 C18 1.3667(18) .
C18 C19 1.4227(18) .
C19 C20 1.4242(17) .
C21 O21 1.2142(16) .
C21 C23 1.4763(18) 2_566
C21 C22 1.4798(18) .
C22 C23 1.3288(18) .
C22 F22 1.3311(15) .
C23 F23 1.3256(14) .
C23 C21 1.4763(18) 2_566
C31 O31 1.2134(16) .
C31 C32 1.4755(19) .
C31 C33 1.4792(18) 2_557
C32 C33 1.327(2) .
C32 F32 1.3337(15) .
C33 F33 1.3287(15) .
C33 C31 1.4792(18) 2_557
